data_2104883
loop_
_publ_author_name
'Smeets, Stef'
'Parois, Pascal'
'B\"urgi, Hans-Beat'
'Lutz, Martin'

_publ_section_title
;
 Temperature-dependent analysis of thermal motion, disorder and
 structures of tris(ethylenediamine)zinc(II) sulfate and
 tris(ethylenediamine)copper(II) sulfate
;
_journal_coeditor_code BK5101
_journal_issue 1
_journal_name_full 'Acta Crystallographica Section B'
_journal_page_first 53
_journal_page_last 62
_journal_paper_doi 10.1107/S0108768110054571
_journal_volume 67
_journal_year 2011
_chemical_formula_moiety 'C6 H24 N6 Zn, O4 S'
_chemical_formula_sum 'C6 H24 N6 O4 S Zn'
_chemical_formula_weight 341.74
_chemical_name_systematic
;
 ?
;
_space_group_IT_number 163
_symmetry_cell_setting trigonal
_symmetry_space_group_name_Hall '-P 3 2c'
_symmetry_space_group_name_H-M 'P -3 1 c'
_atom_sites_solution_hydrogens difmap
_atom_sites_solution_primary direct
_atom_sites_solution_secondary difmap
_audit_creation_method SHELXL-97
_cell_angle_alpha 90.00
_cell_angle_beta 90.00
_cell_angle_gamma 120.00
_cell_formula_units_Z 2
_cell_length_a 8.97900(10)
_cell_length_b 8.97900(10)
_cell_length_c 9.5973(2)
_cell_measurement_reflns_used 10489
_cell_measurement_temperature 230(2)
_cell_measurement_theta_max 34.99
_cell_measurement_theta_min 2.12
_cell_volume 670.094(18)
_computing_cell_refinement 'PEAKREF (Schreurs, 2005)'
_computing_data_collection 'COLLECT (Nonius, 1999)'
_computing_data_reduction 'EVAL15 (Schreurs et al., 2010), SADABS-2008/1 (Sheldrick, 2008b)'
_computing_structure_refinement 'SHELXL-97 (Sheldrick, 2008a)'
_computing_structure_solution 'SHELXS-97 (Sheldrick, 2008a)'
_diffrn_ambient_temperature 230(2)
_diffrn_measured_fraction_theta_full 1.000
_diffrn_measured_fraction_theta_max 1.000
_diffrn_measurement_device_type 'Nonius KappaCCD'
_diffrn_measurement_method '\f and \w scans'
_diffrn_radiation_monochromator graphite
_diffrn_radiation_source 'rotating anode'
_diffrn_radiation_type MoK\a
_diffrn_radiation_wavelength 0.71073
_diffrn_reflns_av_R_equivalents 0.0273
_diffrn_reflns_av_sigmaI/netI 0.0102
_diffrn_reflns_limit_h_max 12
_diffrn_reflns_limit_h_min -12
_diffrn_reflns_limit_k_max 12
_diffrn_reflns_limit_k_min -12
_diffrn_reflns_limit_l_max 13
_diffrn_reflns_limit_l_min -13
_diffrn_reflns_number 10896
_diffrn_reflns_theta_full 30.48
_diffrn_reflns_theta_max 30.48
_diffrn_reflns_theta_min 2.62
_exptl_absorpt_coefficient_mu 2.007
_exptl_absorpt_correction_T_max 0.8776
_exptl_absorpt_correction_T_min 0.6253
_exptl_absorpt_correction_type analytical
_exptl_absorpt_process_details 'SADABS-2008/1 (Sheldrick, 2008b)'
_exptl_crystal_colour colourless
_exptl_crystal_density_diffrn 1.694
_exptl_crystal_density_method 'not measured'
_exptl_crystal_description needle
_exptl_crystal_F_000 360
_exptl_crystal_size_max 0.30
_exptl_crystal_size_mid 0.09
_exptl_crystal_size_min 0.09
_refine_diff_density_max 0.591
_refine_diff_density_min -0.245
_refine_ls_extinction_method none
_refine_ls_goodness_of_fit_ref 1.083
_refine_ls_hydrogen_treatment mixed
_refine_ls_matrix_type full
_refine_ls_number_parameters 49
_refine_ls_number_reflns 694
_refine_ls_number_restraints 16
_refine_ls_restrained_S_all 1.114
_refine_ls_R_factor_all 0.0255
_refine_ls_R_factor_gt 0.0233
_refine_ls_shift/su_max 0.000
_refine_ls_shift/su_mean 0.000
_refine_ls_structure_factor_coef Fsqd
_refine_ls_weighting_details 'calc w=1/[\s^2^(Fo^2^)+(0.0331P)^2^+0.3399P] where P=(Fo^2^+2Fc^2^)/3'
_refine_ls_weighting_scheme calc
_refine_ls_wR_factor_gt 0.0594
_refine_ls_wR_factor_ref 0.0608
_reflns_number_gt 649
_reflns_number_total 694
_reflns_threshold_expression I>2\s(I)
_cod_data_source_file bk5101.cif
_cod_data_source_block 1d
_cod_original_cell_volume 670.094(16)
_cod_database_code 2104883
_cod_database_fobs_code 2104883

loop_
_symmetry_equiv_pos_as_xyz
'x, y, z'
'-y, x-y, z'
'-x+y, -x, z'
'-y, -x, -z+1/2'
'x, x-y, -z+1/2'
'-x+y, y, -z+1/2'
'-x, -y, -z'
'y, -x+y, -z'
'x-y, x, -z'
'y, x, z-1/2'
'-x, -x+y, z-1/2'
'x-y, -y, z-1/2'

loop_
_atom_site_type_symbol
_atom_site_label
_atom_site_fract_x
_atom_site_fract_y
_atom_site_fract_z
_atom_site_U_iso_or_equiv
_atom_site_adp_type
_atom_site_calc_flag
_atom_site_refinement_flags
_atom_site_occupancy
_atom_site_disorder_assembly
_atom_site_disorder_group
Zn Zn1 0.6667 0.3333 0.2500 0.01825(12) Uani d S 1 . .
N N1 0.45172(17) 0.30921(18) 0.12541(14) 0.0278(3) Uani d . 1 . .
H H1N 0.434(3) 0.395(3) 0.138(3) 0.043(6) Uiso d . 1 . .
H H2N 0.471(3) 0.305(3) 0.040(2) 0.046(6) Uiso d . 1 . .
C C1 0.29538(19) 0.1530(2) 0.17114(17) 0.0312(3) Uani d . 1 . .
H H1A 0.2921 0.0513 0.1305 0.037 Uiso calc R 1 . .
H H1B 0.1933 0.1564 0.1396 0.037 Uiso calc R 1 . .
S S1 0.3333 0.6667 0.2500 0.01843(16) Uani d SD 1 . .
O O1 0.3535(11) 0.5634(9) 0.1464(5) 0.089(3) Uani d PD 0.33333 . .
O O2 0.2836(11) 0.7783(10) 0.1823(6) 0.110(4) Uani d PD 0.33333 . .

loop_
_atom_site_aniso_label
_atom_site_aniso_U_11
_atom_site_aniso_U_22
_atom_site_aniso_U_33
_atom_site_aniso_U_12
_atom_site_aniso_U_13
_atom_site_aniso_U_23
Zn1 0.01837(14) 0.01837(14) 0.01802(18) 0.00918(7) 0.000 0.000
N1 0.0254(6) 0.0340(7) 0.0248(6) 0.0153(5) -0.0031(5) 0.0026(5)
C1 0.0212(6) 0.0354(8) 0.0328(7) 0.0109(6) -0.0055(5) -0.0055(6)
S1 0.0188(2) 0.0188(2) 0.0177(3) 0.00939(11) 0.000 0.000
O1 0.196(9) 0.106(5) 0.035(2) 0.127(7) 0.014(4) -0.004(3)
O2 0.228(10) 0.156(8) 0.049(3) 0.173(8) 0.019(5) 0.028(4)

loop_
_atom_type_symbol
_atom_type_description
_atom_type_scat_dispersion_real
_atom_type_scat_dispersion_imag
_atom_type_scat_source
C C 0.0033 0.0016 'International Tables Vol C Tables 4.2.6.8 and 6.1.1.4'
H H 0.0000 0.0000 'International Tables Vol C Tables 4.2.6.8 and 6.1.1.4'
N N 0.0061 0.0033 'International Tables Vol C Tables 4.2.6.8 and 6.1.1.4'
O O 0.0106 0.0060 'International Tables Vol C Tables 4.2.6.8 and 6.1.1.4'
S S 0.1246 0.1234 'International Tables Vol C Tables 4.2.6.8 and 6.1.1.4'
Zn Zn 0.2839 1.4301 'International Tables Vol C Tables 4.2.6.8 and 6.1.1.4'

loop_
_geom_angle_atom_site_label_1
_geom_angle_atom_site_label_2
_geom_angle_atom_site_label_3
_geom_angle_site_symmetry_1
_geom_angle_site_symmetry_3
_geom_angle
_geom_angle_publ_flag
N1 Zn1 N1 4_665 5 92.96(5) ?
N1 Zn1 N1 4_665 6_655 92.96(5) ?
N1 Zn1 N1 5 6_655 92.96(5) ?
N1 Zn1 N1 4_665 3_665 80.33(7) ?
N1 Zn1 N1 5 3_665 170.16(8) ?
N1 Zn1 N1 6_655 3_665 94.55(8) ?
N1 Zn1 N1 4_665 2_655 170.16(8) ?
N1 Zn1 N1 5 2_655 94.55(8) ?
N1 Zn1 N1 6_655 2_655 80.33(7) ?
N1 Zn1 N1 3_665 2_655 92.96(5) ?
N1 Zn1 N1 4_665 . 94.55(8) ?
N1 Zn1 N1 5 . 80.33(7) ?
N1 Zn1 N1 6_655 . 170.16(8) ?
N1 Zn1 N1 3_665 . 92.96(5) ?
N1 Zn1 N1 2_655 . 92.96(5) ?
C1 N1 Zn1 . . 107.79(9) ?
C1 N1 H1N . . 107.2(16) ?
Zn1 N1 H1N . . 112.3(16) ?
C1 N1 H2N . . 111.4(17) ?
Zn1 N1 H2N . . 110.3(17) ?
H1N N1 H2N . . 108(2) ?
N1 C1 C1 . 5 109.14(11) ?
N1 C1 H1A . . 109.9 ?
C1 C1 H1A 5 . 109.9 ?
N1 C1 H1B . . 109.9 ?
C1 C1 H1B 5 . 109.9 ?
H1A C1 H1B . . 108.3 ?
O1 S1 O1 6 . 111.8(6) ?
O1 S1 O2 6 . 110.8(5) ?
O1 S1 O2 . . 108.7(3) ?
O1 S1 O2 6 6 108.7(3) ?
O1 S1 O2 . 6 110.8(5) ?
O2 S1 O2 . 6 105.9(7) ?

loop_
_geom_bond_atom_site_label_1
_geom_bond_atom_site_label_2
_geom_bond_site_symmetry_2
_geom_bond_distance
_geom_bond_publ_flag
Zn1 N1 4_665 2.1871(13) ?
Zn1 N1 5 2.1871(13) ?
Zn1 N1 6_655 2.1871(13) ?
Zn1 N1 3_665 2.1871(13) ?
Zn1 N1 2_655 2.1871(13) ?
Zn1 N1 . 2.1871(13) ?
N1 C1 . 1.470(2) ?
N1 H1N . 0.87(3) ?
N1 H2N . 0.84(2) ?
C1 C1 5 1.517(3) ?
C1 H1A . 0.9800 ?
C1 H1B . 0.9800 ?
S1 O1 5_565 1.432(4) ?
S1 O1 6 1.432(4) ?
S1 O1 3_565 1.432(4) ?
S1 O1 . 1.432(4) ?
S1 O1 2_665 1.432(4) ?
S1 O1 4_665 1.432(4) ?
S1 O2 4_665 1.440(4) ?
S1 O2 . 1.440(4) ?
S1 O2 6 1.440(4) ?
S1 O2 5_565 1.440(4) ?
S1 O2 2_665 1.440(4) ?
S1 O2 3_565 1.440(4) ?

loop_
_geom_hbond_atom_site_label_D
_geom_hbond_atom_site_label_H
_geom_hbond_atom_site_label_A
_geom_hbond_site_symmetry_A
_geom_hbond_distance_DH
_geom_hbond_distance_HA
_geom_hbond_distance_DA
_geom_hbond_angle_DHA
N1 H1N O1 . 0.87(3) 1.98(3) 2.835(5) 169(2)
N1 H2N O2 9_655 0.84(2) 2.18(2) 3.019(6) 177(2)

loop_
_geom_torsion_atom_site_label_1
_geom_torsion_atom_site_label_2
_geom_torsion_atom_site_label_3
_geom_torsion_atom_site_label_4
_geom_torsion_site_symmetry_1
_geom_torsion_site_symmetry_2
_geom_torsion_site_symmetry_3
_geom_torsion_site_symmetry_4
_geom_torsion
_geom_torsion_publ_flag
N1 Zn1 N1 C1 4_665 . . . -107.19(11) ?
N1 Zn1 N1 C1 5 . . . -14.95(7) ?
N1 Zn1 N1 C1 3_665 . . . 172.29(10) ?
N1 Zn1 N1 C1 2_655 . . . 79.17(13) ?
Zn1 N1 C1 C1 . . . 5 42.11(18) ?
